data_1528719
loop_
_publ_author_name
'Marezio, M.'
'McWhan, D.B.'
'Dernier, P.D.'
'Remeika, J.P.'

_publ_section_title
;
 Structural aspect of the metal-insulator transition in Ti4 O7
;
_journal_name_full 'Journal of Solid State Chemistry'
_journal_page_first 213
_journal_page_last 221
_journal_volume 6
_journal_year 1973
_chemical_formula_sum 'O7 Ti4'
_chemical_name_systematic 'Ti4 O7'
_space_group_IT_number 2
_symmetry_space_group_name_Hall '-P 1 (-x,-1/2*y+1/2*z,1/2*y+1/2*z)'
_symmetry_space_group_name_H-M 'A -1'
_cell_angle_alpha 95.03
_cell_angle_beta 95.34
_cell_angle_gamma 108.89
_cell_formula_units_Z 4
_cell_length_a 5.59
_cell_length_b 7.128
_cell_length_c 12.483
_cell_volume 464.882
_citation_journal_id_ASTM JSSCBI
_cod_data_source_file Marezio_JSSCBI_1973_1997.cif
_cod_data_source_block O7Ti4
_cod_original_cell_volume 464.8822
_cod_original_sg_symbol_H-M 'P -1 (-a,-b+c,b+c)'
_cod_database_code 1528719

loop_
_symmetry_equiv_pos_as_xyz
x,y,z
-x,-y,-z
x,y+1/2,z+1/2
-x,-y+1/2,-z+1/2

loop_
_atom_site_label
_atom_site_type_symbol
_atom_site_fract_x
_atom_site_fract_y
_atom_site_fract_z
_atom_site_occupancy
_atom_site_U_iso_or_equiv
O4 O 0.3233 0.44 0.1395 1 0.0
Ti3 Ti 0.6816 0.4424 0.20048 1 0.0
O3 O 0.8538 0.4967 0.08 1 0.0
O6 O 0.0388 0.0691 0.1972 1 0.0
Ti2 Ti 0.2172 0.6549 0.06596 1 0.0
Ti4 Ti 0.6875 0.9425 0.19988 1 0.0
O7 O 0.2925 0.7854 0.2234 1 0.0
O5 O 0.528 0.1425 0.1659 1 0.0
O2 O 0.58711 0.7925 0.0567 1 0.0
O1 O 0.1077 0.8618 0.0156 1 0.0
Ti1 Ti 0.2173 0.156 0.06404 1 0.0
